data_7054439
loop_
_publ_author_name
'Gruber, Tobias'
'Thompson, Amber L.'
'Odell, Barbara'
'Bombicz, Petra'
'Schofield, Christopher J.'

_publ_section_title
;
 Conformational studies on substituted \e-caprolactams by X-ray
 crystallography and NMR spectroscopy
;
_journal_issue 12
_journal_name_full 'New J. Chem.'
_journal_page_first 5905
_journal_paper_doi 10.1039/C4NJ01339E
_journal_volume 38
_journal_year 2014
_chemical_formula_moiety 'C8 H13 N1 O3'
_chemical_formula_sum 'C8 H13 N O3'
_chemical_formula_weight 171.20
_chemical_melting_point ?
_space_group_IT_number 2
_symmetry_cell_setting triclinic
_symmetry_space_group_name_Hall '-P 1'
_symmetry_space_group_name_H-M 'P -1'
_atom_sites_solution_hydrogens difmap
_atom_sites_solution_primary direct
_audit_creation_date 14-05-20
_audit_creation_method CRYSTALS_ver_14.40
_cell_angle_alpha 97.6974(18)
_cell_angle_beta 93.5064(18)
_cell_angle_gamma 95.8677(19)
_cell_formula_units_Z 2
_cell_length_a 5.2735(2)
_cell_length_b 8.6164(4)
_cell_length_c 9.3766(4)
_cell_measurement_reflns_used 1801
_cell_measurement_temperature 150
_cell_measurement_theta_max 27
_cell_measurement_theta_min 5
_cell_volume 418.80(3)
_computing_cell_refinement 'DENZO/SCALEPACK (Otwinowski & Minor, 1997)'
_computing_data_collection 'COLLECT (Nonius, 2001).'
_computing_data_reduction 'DENZO/SCALEPACK (Otwinowski & Minor, 1997)'
_computing_molecular_graphics 'CAMERON (Watkin et al., 1996)'
_computing_publication_material 'CRYSTALS (Betteridge et al., 2003)'
_computing_structure_refinement 'CRYSTALS (Betteridge et al., 2003)'
_computing_structure_solution 'SIR92 (Altomare et al., 1994)'
_diffrn_ambient_temperature 150
_diffrn_measured_fraction_theta_full 0.991
_diffrn_measured_fraction_theta_max 0.986
_diffrn_measurement_device Area
_diffrn_measurement_device_type 'Nonius KappaCCD'
_diffrn_measurement_method \w
_diffrn_radiation_monochromator graphite
_diffrn_radiation_type 'Mo K\a'
_diffrn_radiation_wavelength 0.71073
_diffrn_reflns_av_R_equivalents 0.028
_diffrn_reflns_limit_h_max 6
_diffrn_reflns_limit_h_min -6
_diffrn_reflns_limit_k_max 10
_diffrn_reflns_limit_k_min -11
_diffrn_reflns_limit_l_max 12
_diffrn_reflns_limit_l_min -12
_diffrn_reflns_number 7659
_diffrn_reflns_theta_full 26.312
_diffrn_reflns_theta_max 27.408
_diffrn_reflns_theta_min 5.304
_diffrn_standards_number 0
_exptl_absorpt_coefficient_mu 0.104
_exptl_absorpt_correction_T_max 0.99
_exptl_absorpt_correction_T_min 0.81
_exptl_absorpt_correction_type multi-scan
_exptl_absorpt_process_details 'DENZO/SCALEPACK (Otwinowski & Minor, 1997)'
_exptl_crystal_colour clear_pale_colourless
_exptl_crystal_density_diffrn 1.358
_exptl_crystal_density_meas ?
_exptl_crystal_density_method 'not measured'
_exptl_crystal_description needle
_exptl_crystal_F_000 184
_exptl_crystal_size_max 0.67
_exptl_crystal_size_mid 0.10
_exptl_crystal_size_min 0.10
_refine_diff_density_max 0.28
_refine_diff_density_min -0.28
_refine_ls_extinction_method None
_refine_ls_goodness_of_fit_ref 0.9467
_refine_ls_hydrogen_treatment constr
_refine_ls_matrix_type full
_refine_ls_number_parameters 109
_refine_ls_number_reflns 1135
_refine_ls_number_restraints 0
_refine_ls_R_factor_all 0.0522
_refine_ls_R_factor_gt 0.0424
_refine_ls_shift/su_max 0.0001954
_refine_ls_shift/su_mean 0.0000590
_refine_ls_structure_factor_coef Fsqd
_refine_ls_weighting_details
;
 Method, part 1, Chebychev polynomial, (Watkin, 1994, Prince, 1982) 
 [weight] = 1.0/[A~0~*T~0~(x)+A~1~*T~1~(x) ... +A~n-1~]*T~n-1~(x)] 
 where A~i~ are the Chebychev coefficients listed below and x= Fcalc/Fmax 
 Method = Robust Weighting (Prince, 1982) 
 W = [weight] * [1-(deltaF/6*sigmaF)^2^]^2^ 
 A~i~ are: 
 16.4 25.4 12.6 3.39 
;
_refine_ls_weighting_scheme calc
_refine_ls_wR_factor_all 0.1240
_refine_ls_wR_factor_gt 0.1079
_refine_ls_wR_factor_ref 0.1240
_reflns_limit_h_max 6
_reflns_limit_h_min -6
_reflns_limit_k_max 11
_reflns_limit_k_min -11
_reflns_limit_l_max 12
_reflns_limit_l_min 0
_reflns_number_gt 918
_reflns_number_total 1882
_reflns_threshold_expression I>2.0\s(I)
_oxford_diffrn_Wilson_B_factor 1.63
_oxford_diffrn_Wilson_scale 1.72
_oxford_refine_ls_r_factor_ref 0.0522
_oxford_refine_ls_scale 0.823(6)
_oxford_reflns_number_all 1135
_oxford_reflns_threshold_expression_ref I>-3.0\s(I)
_oxford_structure_analysis_title 6202
_cod_data_source_file c4nj01339e2.cif
_cod_data_source_block 1
_cod_depositor_comments
;
The following automatic conversions were performed:

'_chemical_melting_point' value 'not measured' was changed to '?' -
the value is undefined or not given.

Automatic conversion script
Id: cif_fix_values 2827 2014-09-09 07:05:25Z andrius 

 Adding full bibliography for 7054439--7054445.cif.

The following automatic conversions were performed:

'_exptl_crystal_density_meas' value 'not measured' was changed to '?'
- the value is perceived as not measured.

Automatic conversion script
Id: cif_fix_values 3008 2015-01-20 13:52:24Z robertas 
;
_cod_original_sg_symbol_H-M 'P -1 '
_cod_original_formula_sum 'C8 H13 N1 O3'
_cod_database_code 7054439

loop_
_symmetry_equiv_pos_as_xyz
x,y,z
-x,-y,-z

loop_
_atom_site_label
_atom_site_type_symbol
_atom_site_fract_x
_atom_site_fract_y
_atom_site_fract_z
_atom_site_U_iso_or_equiv
_atom_site_occupancy
_atom_site_adp_type
_atom_site_refinement_flags_posn
O1 O 1.0226(3) 0.19723(17) 1.02609(16) 0.0308 1.0000 Uani .
O2 O 0.4991(3) -0.21947(17) 0.74492(18) 0.0348 1.0000 Uani .
O3 O 0.1411(3) -0.13127(17) 0.66194(16) 0.0289 1.0000 Uani .
C1 C 0.8166(4) 0.1983(2) 0.9558(2) 0.0230 1.0000 Uani .
C2 C 0.6922(4) 0.3480(2) 0.9557(2) 0.0252 1.0000 Uani .
C3 C 0.6962(4) 0.4104(2) 0.8097(2) 0.0259 1.0000 Uani .
C4 C 0.4808(4) 0.3316(3) 0.7007(2) 0.0288 1.0000 Uani .
C5 C 0.4792(4) 0.1544(2) 0.6583(2) 0.0272 1.0000 Uani .
C6 C 0.4583(4) 0.0588(2) 0.7861(2) 0.0232 1.0000 Uani .
C7 C 0.3742(4) -0.1128(2) 0.7308(2) 0.0241 1.0000 Uani .
C8 C 0.0382(4) -0.2922(3) 0.6122(3) 0.0325 1.0000 Uani .
N1 N 0.6981(3) 0.06751(19) 0.87403(18) 0.0241 1.0000 Uani .
H11 H 0.7608 -0.0183 0.8809 0.0278 1.0000 Uiso R
H21 H 0.7892 0.4295 1.0344 0.0296 1.0000 Uiso R
H22 H 0.5124 0.3286 0.9843 0.0306 1.0000 Uiso R
H31 H 0.8588 0.3929 0.7687 0.0318 1.0000 Uiso R
H32 H 0.6864 0.5255 0.8237 0.0312 1.0000 Uiso R
H41 H 0.4969 0.3800 0.6122 0.0315 1.0000 Uiso R
H42 H 0.3228 0.3476 0.7396 0.0324 1.0000 Uiso R
H51 H 0.6368 0.1310 0.6131 0.0313 1.0000 Uiso R
H52 H 0.3277 0.1124 0.5885 0.0317 1.0000 Uiso R
H61 H 0.3282 0.0982 0.8471 0.0265 1.0000 Uiso R
H81 H 0.1208 -0.3345 0.5283 0.0516 1.0000 Uiso R
H82 H 0.0648 -0.3531 0.6886 0.0522 1.0000 Uiso R
H83 H -0.1409 -0.2919 0.5925 0.0496 1.0000 Uiso R

loop_
_atom_site_aniso_label
_atom_site_aniso_U_11
_atom_site_aniso_U_22
_atom_site_aniso_U_33
_atom_site_aniso_U_23
_atom_site_aniso_U_13
_atom_site_aniso_U_12
O1 0.0292(9) 0.0287(9) 0.0330(8) 0.0013(6) -0.0067(7) 0.0059(6)
O2 0.0304(9) 0.0245(9) 0.0489(10) 0.0037(7) -0.0040(7) 0.0054(7)
O3 0.0257(8) 0.0258(8) 0.0339(8) 0.0042(6) -0.0041(6) 0.0005(6)
C1 0.0235(12) 0.0247(11) 0.0211(10) 0.0043(8) 0.0030(9) 0.0031(8)
C2 0.0257(12) 0.0229(11) 0.0267(11) 0.0008(9) 0.0012(9) 0.0044(9)
C3 0.0278(11) 0.0199(11) 0.0306(12) 0.0035(9) 0.0047(9) 0.0045(8)
C4 0.0302(12) 0.0283(12) 0.0301(11) 0.0109(9) 0.0016(9) 0.0060(9)
C5 0.0301(12) 0.0256(12) 0.0255(11) 0.0040(9) -0.0008(9) 0.0027(9)
C6 0.0207(11) 0.0261(12) 0.0230(11) 0.0043(9) 0.0015(8) 0.0030(9)
C7 0.0219(11) 0.0265(12) 0.0241(11) 0.0043(9) 0.0032(9) 0.0013(9)
C8 0.0293(12) 0.0276(12) 0.0381(13) 0.0027(10) -0.0001(10) -0.0054(10)
N1 0.0233(10) 0.0196(9) 0.0297(10) 0.0038(7) -0.0006(7) 0.0050(7)

loop_
_atom_type_symbol
_atom_type_scat_dispersion_real
_atom_type_scat_dispersion_imag
_atom_type_scat_Cromer_Mann_a1
_atom_type_scat_Cromer_Mann_b1
_atom_type_scat_Cromer_Mann_a2
_atom_type_scat_Cromer_Mann_b2
_atom_type_scat_Cromer_Mann_a3
_atom_type_scat_Cromer_Mann_b3
_atom_type_scat_Cromer_Mann_a4
_atom_type_scat_Cromer_Mann_b4
_atom_type_scat_Cromer_Mann_c
_atom_type_scat_source
C 0.0033 0.0016 2.3100 20.8439 1.0200 10.2075 1.5886 0.5687 0.8650 51.6512 0.2156 'International Tables Vol C 4.2.6.8 and 6.1.1.4'
H 0.0000 0.0000 0.4930 10.5109 0.3229 26.1257 0.1402 3.1424 0.0408 57.7998 0.0030 'International Tables Vol C 4.2.6.8 and 6.1.1.4'
N 0.0061 0.0033 12.2126 0.0057 3.1322 9.8933 2.0125 28.9975 1.1663 0.5826 -11.5290 'International Tables Vol C 4.2.6.8 and 6.1.1.4'
O 0.0106 0.0060 3.0485 13.2771 2.2868 5.7011 1.5463 0.3239 0.8670 32.9089 0.2508 'International Tables Vol C 4.2.6.8 and 6.1.1.4'

loop_
_geom_angle_atom_site_label_1
_geom_angle_atom_site_label_2
_geom_angle_atom_site_label_3
_geom_angle
_geom_angle_publ_flag
C7 O3 C8 115.17(16) yes
O1 C1 C2 120.91(18) yes
O1 C1 N1 121.63(19) yes
C2 C1 N1 117.45(18) yes
C1 C2 C3 112.78(16) yes
C1 C2 H21 107.1 no
C3 C2 H21 109.9 no
C1 C2 H22 108.6 no
C3 C2 H22 111.1 no
H21 C2 H22 107.1 no
C2 C3 C4 113.46(17) yes
C2 C3 H31 108.9 no
C4 C3 H31 108.3 no
C2 C3 H32 110.0 no
C4 C3 H32 108.8 no
H31 C3 H32 107.2 no
C3 C4 C5 115.59(17) yes
C3 C4 H41 107.6 no
C5 C4 H41 107.1 no
C3 C4 H42 108.8 no
C5 C4 H42 106.8 no
H41 C4 H42 110.9 no
C4 C5 C6 114.17(17) yes
C4 C5 H51 110.4 no
C6 C5 H51 107.0 no
C4 C5 H52 109.9 no
C6 C5 H52 106.0 no
H51 C5 H52 109.1 no
C5 C6 C7 110.07(16) yes
C5 C6 N1 113.17(16) yes
C7 C6 N1 107.82(16) yes
C5 C6 H61 108.9 no
C7 C6 H61 107.8 no
N1 C6 H61 108.9 no
C6 C7 O3 111.07(17) yes
C6 C7 O2 125.09(18) yes
O3 C7 O2 123.84(19) yes
O3 C8 H81 110.8 no
O3 C8 H82 108.5 no
H81 C8 H82 109.9 no
O3 C8 H83 106.7 no
H81 C8 H83 112.5 no
H82 C8 H83 108.4 no
C6 N1 C1 125.29(17) yes
C6 N1 H11 117.4 no
C1 N1 H11 117.1 no

loop_
_geom_bond_atom_site_label_1
_geom_bond_atom_site_label_2
_geom_bond_distance
_geom_bond_publ_flag
O1 C1 1.237(2) yes
O2 C7 1.201(3) yes
O3 C7 1.337(2) yes
O3 C8 1.441(3) yes
C1 C2 1.506(3) yes
C1 N1 1.347(3) yes
C2 C3 1.537(3) yes
C2 H21 1.020 no
C2 H22 1.005 no
C3 C4 1.520(3) yes
C3 H31 0.978 no
C3 H32 0.990 no
C4 C5 1.524(3) yes
C4 H41 0.981 no
C4 H42 0.945 no
C5 C6 1.545(3) yes
C5 H51 0.983 no
C5 H52 1.006 no
C6 C7 1.511(3) yes
C6 N1 1.457(3) yes
C6 H61 0.978 no
C8 H81 0.969 no
C8 H82 0.955 no
C8 H83 0.952 no
N1 H11 0.849 no

loop_
_geom_hbond_atom_site_label_D
_geom_hbond_atom_site_label_H
_geom_hbond_atom_site_label_A
_geom_hbond_site_symmetry_A
_geom_hbond_angle_DHA
_geom_hbond_distance_DH
_geom_hbond_distance_HA
_geom_hbond_distance_DA
_geom_hbond_publ_flag
N1 H11 O1 2_757 159.93 0.849 2.245 3.056(3) yes
C6 H61 O1 1_455 174.24 0.978 2.524 3.498(3) yes
C8 H83 O2 1_455 134.01 0.952 2.524 3.258(3) yes
